data_2211103
loop_
_publ_author_name
'Guido J. Rei\&s'
'Christian Ganter'

_publ_section_title
;
 Dicarbonyl(\h^5^-cyclopentadienyl)(1-phenyl-3,4-dimethylphosphole)iron(II)
 tetrafluoroborate
;
_journal_coeditor_code LH2196
_journal_issue 11
_journal_name_full 'Acta Crystallographica Section E'
_journal_page_first m2940
_journal_page_last m2941
_journal_paper_doi 10.1107/S1600536806041171
_journal_volume 62
_journal_year 2006
_chemical_formula_iupac '[Fe (C5 H5) (C O)2 (C12 H13 P)] B F4'
_chemical_formula_moiety 'C19 H18 Fe O2 P, B F4'
_chemical_formula_sum 'C19 H18 B F4 Fe O2 P'
_chemical_formula_weight 451.96
_chemical_name_systematic
;
Dicarbonyl(\h^5^-cyclopentadienyl)-1-phenyl-3,4-dimethylphospholeiron(II)
tetrafluoroborate
;
_space_group_IT_number 14
_symmetry_cell_setting monoclinic
_symmetry_space_group_name_Hall '-P 2yn'
_symmetry_space_group_name_H-M 'P 1 21/n 1'
_atom_sites_solution_hydrogens geom
_atom_sites_solution_primary direct
_atom_sites_solution_secondary difmap
_audit_creation_method SHELXL-97
_cell_angle_alpha 90.00
_cell_angle_beta 103.588(11)
_cell_angle_gamma 90.00
_cell_formula_units_Z 4
_cell_length_a 8.6625(9)
_cell_length_b 17.1238(18)
_cell_length_c 14.0690(15)
_cell_measurement_reflns_used 3527
_cell_measurement_temperature 290(2)
_cell_measurement_theta_max 17.08
_cell_measurement_theta_min 5.14
_cell_volume 2028.5(4)
_computing_cell_refinement 'CrysAlis RED (Kuma Diffraction, 2000)'
_computing_data_collection 'CrysAlis CCD (Kuma Diffraction, 2000)'
_computing_data_reduction 'CrysAlis RED'
_computing_molecular_graphics 'DIAMOND (Brandenburg, 2001)'
_computing_publication_material SHELXL97
_computing_structure_refinement 'SHELXL97 (Sheldrick, 1997)'
_computing_structure_solution 'SHELXS97 (Sheldrick, 1997)'
_diffrn_ambient_temperature 293(2)
_diffrn_measured_fraction_theta_full 0.990
_diffrn_measured_fraction_theta_max 0.990
_diffrn_measurement_device_type 'Stoe STADI CCD'
_diffrn_measurement_method '\w scans'
_diffrn_radiation_monochromator graphite
_diffrn_radiation_source 'fine-focus sealed tube'
_diffrn_radiation_type MoK\a
_diffrn_radiation_wavelength 0.71073
_diffrn_reflns_av_R_equivalents 0.0528
_diffrn_reflns_av_sigmaI/netI 0.0527
_diffrn_reflns_limit_h_max 12
_diffrn_reflns_limit_h_min -10
_diffrn_reflns_limit_k_max 24
_diffrn_reflns_limit_k_min -24
_diffrn_reflns_limit_l_max 19
_diffrn_reflns_limit_l_min -19
_diffrn_reflns_number 29261
_diffrn_reflns_theta_full 30.00
_diffrn_reflns_theta_max 30.00
_diffrn_reflns_theta_min 3.81
_diffrn_standards_number 0
_exptl_absorpt_coefficient_mu 0.869
_exptl_absorpt_correction_type none
_exptl_crystal_colour yellow
_exptl_crystal_density_diffrn 1.480
_exptl_crystal_density_method 'not measured'
_exptl_crystal_description isometric
_exptl_crystal_F_000 920
_exptl_crystal_size_max 0.48
_exptl_crystal_size_mid 0.40
_exptl_crystal_size_min 0.36
_refine_diff_density_max 0.609
_refine_diff_density_min -0.541
_refine_ls_extinction_method none
_refine_ls_goodness_of_fit_ref 1.036
_refine_ls_hydrogen_treatment mixed
_refine_ls_matrix_type full
_refine_ls_number_parameters 265
_refine_ls_number_reflns 5857
_refine_ls_number_restraints 0
_refine_ls_restrained_S_all 1.036
_refine_ls_R_factor_all 0.1159
_refine_ls_R_factor_gt 0.0618
_refine_ls_shift/su_max 0.003
_refine_ls_shift/su_mean 0.000
_refine_ls_structure_factor_coef Fsqd
_refine_ls_weighting_details 'calc w=1/[\s^2^(Fo^2^)+(0.02P)^2^+3P] where P=(Fo^2^+2Fc^2^)/3'
_refine_ls_weighting_scheme calc
_refine_ls_wR_factor_gt 0.1109
_refine_ls_wR_factor_ref 0.1258
_reflns_number_gt 3529
_reflns_number_total 5857
_reflns_threshold_expression 'I >2\s(I)'
_cod_data_source_file lh2196.cif
_cod_data_source_block I
_cod_original_sg_symbol_H-M 'P 21/n'
_cod_database_code 2211103
_cod_database_fobs_code 2211103

loop_
_symmetry_equiv_pos_as_xyz
'x, y, z'
'-x+1/2, y+1/2, -z+1/2'
'-x, -y, -z'
'x-1/2, -y-1/2, z-1/2'

loop_
_atom_site_type_symbol
_atom_site_label
_atom_site_fract_x
_atom_site_fract_y
_atom_site_fract_z
_atom_site_U_iso_or_equiv
_atom_site_adp_type
_atom_site_calc_flag
_atom_site_refinement_flags
_atom_site_occupancy
Fe Fe 0.18235(5) 0.12435(3) 0.37013(3) 0.04598(14) Uani d . 1
P P 0.30219(9) 0.21270(5) 0.47810(5) 0.04006(18) Uani d . 1
O O1 0.1949(4) 0.00638(17) 0.5208(2) 0.0868(9) Uani d . 1
O O2 0.4842(4) 0.0810(2) 0.3271(2) 0.0967(10) Uani d . 1
C C1 0.1924(4) 0.0529(2) 0.4622(3) 0.0581(9) Uani d . 1
C C2 0.3659(5) 0.0985(2) 0.3444(3) 0.0620(9) Uani d . 1
C C3 0.3226(4) 0.3086(2) 0.4345(3) 0.0525(8) Uani d . 1
H H3 0.373(4) 0.3199(18) 0.390(2) 0.042(9) Uiso d . 1
C C4 0.2491(4) 0.3598(2) 0.4800(3) 0.0589(9) Uani d . 1
C C5 0.1762(4) 0.3239(2) 0.5550(2) 0.0575(9) Uani d . 1
C C6 0.1973(4) 0.2473(2) 0.5647(2) 0.0501(8) Uani d . 1
H H6 0.167(4) 0.216(2) 0.609(2) 0.055(10) Uiso d . 1
C C9 0.4966(3) 0.18231(19) 0.5473(2) 0.0461(7) Uani d . 1
C C10 0.6320(3) 0.2093(2) 0.5217(2) 0.0721(11) Uani d . 1
H H10 0.6238 0.2423 0.4682 0.087 Uiso calc R 1
C C11 0.7798(3) 0.1868(2) 0.5768(2) 0.1041(19) Uani d . 1
H H11 0.8711 0.2059 0.5609 0.125 Uiso calc R 1
C C12 0.7928(6) 0.1375(4) 0.6531(4) 0.112(2) Uani d . 1
H H12 0.8928 0.1221 0.6884 0.134 Uiso calc R 1
C C13 0.6602(6) 0.1099(3) 0.6790(3) 0.0902(16) Uani d . 1
H H13 0.6702 0.0764 0.7322 0.108 Uiso calc R 1
C C14 0.5101(4) 0.1320(2) 0.6254(2) 0.0598(9) Uani d . 1
H H14 0.4196 0.1129 0.6421 0.072 Uiso calc R 1
C C15 0.0076(5) 0.2072(2) 0.3150(3) 0.0768(13) Uani d . 1
H H15 0.0036 0.2570 0.3405 0.096(15) Uiso calc R 1
C C16 -0.0637(5) 0.1423(3) 0.3418(4) 0.0835(13) Uani d . 1
H H16 -0.1234 0.1409 0.3887 0.112(19) Uiso calc R 1
C C17 -0.0332(6) 0.0794(3) 0.2886(4) 0.0925(16) Uani d . 1
H H17 -0.0683 0.0286 0.2935 0.110(17) Uiso calc R 1
C C18 0.0579(7) 0.1046(3) 0.2269(3) 0.0972(18) Uani d . 1
H H18 0.0947 0.0741 0.1822 0.13(2) Uiso calc R 1
C C19 0.0861(6) 0.1870(3) 0.2441(3) 0.0838(14) Uani d . 1
H H19 0.1452 0.2198 0.2136 0.084(13) Uiso calc R 1
B B1 0.7110(6) 0.3763(3) 0.3234(4) 0.0671(11) Uani d . 1
F F1 0.6568(4) 0.30160(17) 0.3044(2) 0.1252(11) Uani d . 1
F F2 0.8501(5) 0.3753(3) 0.3799(4) 0.231(3) Uani d . 1
F F3 0.7074(5) 0.4054(2) 0.2328(3) 0.1636(17) Uani d . 1
F F4 0.6028(3) 0.41855(17) 0.3576(2) 0.1045(9) Uani d . 1
C C7 0.0856(5) 0.3717(3) 0.6139(3) 0.0932(15) Uani d . 1
H H7A 0.1111 0.4259 0.6096 0.140 Uiso calc PR 0.50
H H7B 0.1144 0.3553 0.6810 0.140 Uiso calc PR 0.50
H H7C -0.0264 0.3642 0.5885 0.140 Uiso calc PR 0.50
H H7D 0.0216 0.3377 0.6431 0.140 Uiso calc PR 0.50
H H7E 0.0184 0.4083 0.5717 0.140 Uiso calc PR 0.50
H H7F 0.1591 0.3995 0.6642 0.140 Uiso calc PR 0.50
C C8 0.2395(7) 0.4461(2) 0.4595(3) 0.0972(16) Uani d . 1
H H8A 0.1828 0.4712 0.5020 0.146 Uiso calc PR 0.50
H H8B 0.1848 0.4548 0.3926 0.146 Uiso calc PR 0.50
H H8C 0.3448 0.4673 0.4707 0.146 Uiso calc PR 0.50
H H8D 0.2921 0.4577 0.4082 0.146 Uiso calc PR 0.50
H H8E 0.2901 0.4740 0.5176 0.146 Uiso calc PR 0.50
H H8F 0.1301 0.4615 0.4395 0.146 Uiso calc PR 0.50

loop_
_atom_site_aniso_label
_atom_site_aniso_U_11
_atom_site_aniso_U_22
_atom_site_aniso_U_33
_atom_site_aniso_U_12
_atom_site_aniso_U_13
_atom_site_aniso_U_23
Fe 0.0503(3) 0.0398(2) 0.0423(2) -0.0011(2) -0.00041(18) 0.00149(19)
P 0.0370(4) 0.0414(4) 0.0397(4) -0.0003(3) 0.0047(3) 0.0005(3)
O1 0.111(2) 0.0679(18) 0.0755(18) -0.0199(16) 0.0109(17) 0.0223(15)
O2 0.090(2) 0.110(3) 0.103(2) 0.008(2) 0.048(2) -0.014(2)
C1 0.064(2) 0.0487(19) 0.058(2) -0.0082(17) 0.0077(17) 0.0025(16)
C2 0.076(3) 0.059(2) 0.0515(19) 0.001(2) 0.0163(19) -0.0043(16)
C3 0.058(2) 0.0487(19) 0.0487(18) -0.0084(16) 0.0085(16) 0.0025(15)
C4 0.064(2) 0.0463(19) 0.0554(19) 0.0023(16) -0.0076(17) -0.0071(15)
C5 0.0473(19) 0.068(2) 0.0517(18) 0.0127(17) 0.0004(15) -0.0151(17)
C6 0.0372(17) 0.065(2) 0.0468(17) 0.0040(16) 0.0071(14) 0.0016(16)
C9 0.0370(16) 0.0508(18) 0.0472(16) 0.0027(14) 0.0031(13) -0.0123(14)
C10 0.046(2) 0.100(3) 0.072(2) -0.003(2) 0.0158(18) -0.015(2)
C11 0.041(2) 0.154(5) 0.113(4) 0.005(3) 0.008(2) -0.054(4)
C12 0.060(3) 0.130(5) 0.119(4) 0.042(3) -0.035(3) -0.057(4)
C13 0.100(4) 0.067(3) 0.076(3) 0.029(3) -0.035(3) -0.015(2)
C14 0.062(2) 0.0503(19) 0.0563(19) 0.0053(17) -0.0069(16) -0.0039(16)
C15 0.066(3) 0.053(2) 0.088(3) 0.014(2) -0.028(2) -0.006(2)
C16 0.054(2) 0.096(4) 0.087(3) 0.002(2) -0.010(2) 0.002(3)
C17 0.083(3) 0.071(3) 0.096(4) -0.017(3) -0.033(3) 0.000(3)
C18 0.114(4) 0.105(4) 0.049(2) 0.034(3) -0.028(2) -0.026(2)
C19 0.082(3) 0.095(3) 0.061(2) -0.003(3) -0.011(2) 0.037(2)
B1 0.067(3) 0.063(3) 0.070(3) 0.003(2) 0.013(2) -0.004(2)
F1 0.158(3) 0.081(2) 0.136(3) 0.0014(19) 0.034(2) -0.0176(18)
F2 0.112(3) 0.250(5) 0.259(5) 0.059(3) -0.097(3) -0.118(4)
F3 0.214(4) 0.159(3) 0.155(3) 0.055(3) 0.117(3) 0.053(3)
F4 0.103(2) 0.101(2) 0.121(2) 0.0061(16) 0.0488(17) -0.0299(17)
C7 0.079(3) 0.106(4) 0.091(3) 0.035(3) 0.013(2) -0.031(3)
C8 0.142(4) 0.043(2) 0.092(3) 0.005(2) -0.002(3) -0.010(2)

loop_
_atom_type_symbol
_atom_type_description
_atom_type_scat_dispersion_real
_atom_type_scat_dispersion_imag
_atom_type_scat_source
Fe Fe 0.3463 0.8444 'International Tables Vol C Tables 4.2.6.8 and 6.1.1.4'
P P 0.1023 0.0942 'International Tables Vol C Tables 4.2.6.8 and 6.1.1.4'
C C 0.0033 0.0016 'International Tables Vol C Tables 4.2.6.8 and 6.1.1.4'
H H 0.0000 0.0000 'International Tables Vol C Tables 4.2.6.8 and 6.1.1.4'
F F 0.0171 0.0103 'International Tables Vol C Tables 4.2.6.8 and 6.1.1.4'
O O 0.0106 0.0060 'International Tables Vol C Tables 4.2.6.8 and 6.1.1.4'
B B 0.0013 0.0007 'International Tables Vol C Tables 4.2.6.8 and 6.1.1.4'

loop_
_geom_angle_atom_site_label_1
_geom_angle_atom_site_label_2
_geom_angle_atom_site_label_3
_geom_angle
C2 Fe C1 94.86(17)
C2 Fe C19 98.9(2)
C1 Fe C19 157.69(18)
C2 Fe C18 92.7(2)
C1 Fe C18 121.5(2)
C19 Fe C18 40.71(19)
C2 Fe C15 134.7(2)
C1 Fe C15 130.5(2)
C19 Fe C15 38.64(18)
C18 Fe C15 65.43(18)
C2 Fe C17 121.6(2)
C1 Fe C17 91.78(19)
C19 Fe C17 66.0(2)
C18 Fe C17 38.4(2)
C15 Fe C17 64.55(18)
C2 Fe C16 157.00(19)
C1 Fe C16 96.50(19)
C19 Fe C16 64.8(2)
C18 Fe C16 64.3(2)
C15 Fe C16 38.14(17)
C17 Fe C16 38.19(18)
C2 Fe P 90.73(12)
C1 Fe P 92.04(11)
C19 Fe P 105.18(15)
C18 Fe P 145.79(17)
C15 Fe P 88.47(12)
C17 Fe P 146.92(17)
C16 Fe P 108.74(15)
C3 P C6 92.14(18)
C3 P C9 107.19(16)
C6 P C9 106.64(14)
C3 P Fe 117.52(11)
C6 P Fe 117.52(12)
C9 P Fe 113.45(10)
O1 C1 Fe 178.3(3)
O2 C2 Fe 179.3(4)
C4 C3 P 110.1(3)
C4 C3 H3 126(2)
P C3 H3 124(2)
C3 C4 C5 113.6(3)
C3 C4 C8 124.4(4)
C5 C4 C8 122.0(4)
C6 C5 C4 114.3(3)
C6 C5 C7 123.8(4)
C4 C5 C7 121.9(4)
C5 C6 P 109.7(3)
C5 C6 H6 127(2)
P C6 H6 123(2)
C14 C9 C10 119.8(3)
C14 C9 P 120.1(3)
C10 C9 P 120.1(3)
C11 C10 C9 119.3(2)
C11 C10 H10 120.4
C9 C10 H10 120.4
C12 C11 C10 120.8(3)
C12 C11 H11 119.6
C10 C11 H11 119.6
C11 C12 C13 120.7(4)
C11 C12 H12 119.7
C13 C12 H12 119.7
C12 C13 C14 119.7(5)
C12 C13 H13 120.1
C14 C13 H13 120.1
C9 C14 C13 119.7(4)
C9 C14 H14 120.2
C13 C14 H14 120.2
C16 C15 C19 109.2(4)
C16 C15 Fe 71.3(2)
C19 C15 Fe 70.1(2)
C16 C15 H15 125.4
C19 C15 H15 125.4
Fe C15 H15 124.7
C15 C16 C17 109.3(5)
C15 C16 Fe 70.5(2)
C17 C16 Fe 70.8(3)
C15 C16 H16 125.4
C17 C16 H16 125.4
Fe C16 H16 124.9
C18 C17 C16 108.2(5)
C18 C17 Fe 70.1(3)
C16 C17 Fe 71.0(2)
C18 C17 H17 125.9
C16 C17 H17 125.9
Fe C17 H17 124.6
C17 C18 C19 107.5(5)
C17 C18 Fe 71.5(2)
C19 C18 Fe 69.5(2)
C17 C18 H18 126.3
C19 C18 H18 126.3
Fe C18 H18 124.4
C15 C19 C18 105.9(4)
C15 C19 Fe 71.2(2)
C18 C19 Fe 69.8(2)
C15 C19 H19 127.1
C18 C19 H19 127.1
Fe C19 H19 123.6
F2 B1 F4 114.5(4)
F2 B1 F3 113.4(5)
F4 B1 F3 105.7(4)
F2 B1 F1 109.8(5)
F4 B1 F1 109.5(4)
F3 B1 F1 103.2(4)
C5 C7 H7A 109.5
C5 C7 H7B 109.5
H7A C7 H7B 109.5
C5 C7 H7C 109.5
H7A C7 H7C 109.5
H7B C7 H7C 109.5
C5 C7 H7D 109.5
H7A C7 H7D 141.1
H7B C7 H7D 56.3
H7C C7 H7D 56.3
C5 C7 H7E 109.5
H7A C7 H7E 56.3
H7B C7 H7E 141.1
H7C C7 H7E 56.3
H7D C7 H7E 109.5
C5 C7 H7F 109.5
H7A C7 H7F 56.3
H7B C7 H7F 56.3
H7C C7 H7F 141.1
H7D C7 H7F 109.5
H7E C7 H7F 109.5
C4 C8 H8A 109.5
C4 C8 H8B 109.5
H8A C8 H8B 109.5
C4 C8 H8C 109.5
H8A C8 H8C 109.5
H8B C8 H8C 109.5
C4 C8 H8D 109.5
H8A C8 H8D 141.1
H8B C8 H8D 56.3
H8C C8 H8D 56.3
C4 C8 H8E 109.5
H8A C8 H8E 56.3
H8B C8 H8E 141.1
H8C C8 H8E 56.3
H8D C8 H8E 109.5
C4 C8 H8F 109.5
H8A C8 H8F 56.3
H8B C8 H8F 56.3
H8C C8 H8F 141.1
H8D C8 H8F 109.5
H8E C8 H8F 109.5

loop_
_geom_bond_atom_site_label_1
_geom_bond_atom_site_label_2
_geom_bond_distance
_geom_bond_publ_flag
Fe C2 1.768(4) y
Fe C1 1.769(4) y
Fe C19 2.073(4) ?
Fe C18 2.078(4) ?
Fe C15 2.086(4) ?
Fe C17 2.095(4) ?
Fe C16 2.097(4) ?
Fe P 2.2210(9) y
P C3 1.777(3) y
P C6 1.784(3) y
P C9 1.813(3) y
O1 C1 1.143(4) y
O2 C2 1.147(4) y
C3 C4 1.332(5) y
C3 H3 0.87(3) ?
C4 C5 1.485(5) y
C4 C8 1.504(5) y
C5 C6 1.328(5) y
C5 C7 1.509(5) y
C6 H6 0.90(3) ?
C9 C14 1.379(5) ?
C9 C10 1.384(4) ?
C10 C11 1.386(4) ?
C10 H10 0.9300 ?
C11 C12 1.349(7) ?
C11 H11 0.9300 ?
C12 C13 1.369(8) ?
C12 H12 0.9300 ?
C13 C14 1.393(5) ?
C13 H13 0.9300 ?
C14 H14 0.9300 ?
C15 C16 1.367(6) ?
C15 C19 1.376(6) ?
C15 H15 0.9300 ?
C16 C17 1.371(7) ?
C16 H16 0.9300 ?
C17 C18 1.373(7) ?
C17 H17 0.9300 ?
C18 C19 1.444(7) ?
C18 H18 0.9300 ?
C19 H19 0.9300 ?
B1 F2 1.279(5) ?
B1 F4 1.358(5) ?
B1 F3 1.362(6) ?
B1 F1 1.367(5) ?
C7 H7A 0.9600 ?
C7 H7B 0.9600 ?
C7 H7C 0.9600 ?
C7 H7D 0.9600 ?
C7 H7E 0.9600 ?
C7 H7F 0.9600 ?
C8 H8A 0.9600 ?
C8 H8B 0.9600 ?
C8 H8C 0.9600 ?
C8 H8D 0.9600 ?
C8 H8E 0.9600 ?
C8 H8F 0.9600 ?

loop_
_geom_torsion_atom_site_label_1
_geom_torsion_atom_site_label_2
_geom_torsion_atom_site_label_3
_geom_torsion_atom_site_label_4
_geom_torsion
C2 Fe P C3 89.22(19)
C1 Fe P C3 -175.89(19)
C19 Fe P C3 -10.2(2)
C18 Fe P C3 -6.7(4)
C15 Fe P C3 -45.5(2)
C17 Fe P C3 -79.5(3)
C16 Fe P C3 -78.3(2)
C2 Fe P C6 -162.18(18)
C1 Fe P C6 -67.29(18)
C19 Fe P C6 98.4(2)
C18 Fe P C6 101.9(3)
C15 Fe P C6 63.2(2)
C17 Fe P C6 29.1(3)
C16 Fe P C6 30.3(2)
C2 Fe P C9 -36.88(17)
C1 Fe P C9 58.01(17)
C19 Fe P C9 -136.3(2)
C18 Fe P C9 -132.8(3)
C15 Fe P C9 -171.5(2)
C17 Fe P C9 154.4(3)
C16 Fe P C9 155.6(2)
C6 P C3 C4 -2.6(3)
C9 P C3 C4 -110.8(3)
Fe P C3 C4 120.1(2)
P C3 C4 C5 1.8(4)
P C3 C4 C8 -178.6(3)
C3 C4 C5 C6 0.5(4)
C8 C4 C5 C6 -179.2(3)
C3 C4 C5 C7 -179.2(3)
C8 C4 C5 C7 1.1(5)
C4 C5 C6 P -2.4(4)
C7 C5 C6 P 177.3(3)
C3 P C6 C5 2.9(3)
C9 P C6 C5 111.5(3)
Fe P C6 C5 -119.9(2)
C3 P C9 C14 148.9(3)
C6 P C9 C14 51.2(3)
Fe P C9 C14 -79.7(3)
C3 P C9 C10 -31.3(3)
C6 P C9 C10 -129.0(3)
Fe P C9 C10 100.1(2)
C14 C9 C10 C11 -1.6(4)
P C9 C10 C11 178.66(11)
C9 C10 C11 C12 1.6(3)
C10 C11 C12 C13 -1.3(6)
C11 C12 C13 C14 0.8(7)
C10 C9 C14 C13 1.1(5)
P C9 C14 C13 -179.1(3)
C12 C13 C14 C9 -0.8(6)
C2 Fe C15 C16 146.8(3)
C1 Fe C15 C16 -32.3(4)
C19 Fe C15 C16 119.4(4)
C18 Fe C15 C16 79.1(3)
C17 Fe C15 C16 36.6(3)
P Fe C15 C16 -123.7(3)
C2 Fe C15 C19 27.4(4)
C1 Fe C15 C19 -151.7(3)
C18 Fe C15 C19 -40.3(3)
C17 Fe C15 C19 -82.8(3)
C16 Fe C15 C19 -119.4(4)
P Fe C15 C19 116.9(3)
C19 C15 C16 C17 -0.3(5)
Fe C15 C16 C17 -60.5(3)
C19 C15 C16 Fe 60.2(3)
C2 Fe C16 C15 -85.0(6)
C1 Fe C16 C15 155.8(3)
C19 Fe C16 C15 -36.9(3)
C18 Fe C16 C15 -82.2(3)
C17 Fe C16 C15 -119.6(5)
P Fe C16 C15 61.5(3)
C2 Fe C16 C17 34.5(7)
C1 Fe C16 C17 -84.6(3)
C19 Fe C16 C17 82.6(3)
C18 Fe C16 C17 37.3(3)
C15 Fe C16 C17 119.6(5)
P Fe C16 C17 -179.0(3)
C15 C16 C17 C18 -0.2(5)
Fe C16 C17 C18 -60.5(3)
C15 C16 C17 Fe 60.3(3)
C2 Fe C17 C18 -46.5(4)
C1 Fe C17 C18 -143.3(3)
C19 Fe C17 C18 39.2(3)
C15 Fe C17 C18 81.9(3)
C16 Fe C17 C18 118.4(5)
P Fe C17 C18 120.2(4)
C2 Fe C17 C16 -164.9(3)
C1 Fe C17 C16 98.3(3)
C19 Fe C17 C16 -79.2(3)
C18 Fe C17 C16 -118.4(5)
C15 Fe C17 C16 -36.5(3)
P Fe C17 C16 1.8(5)
C16 C17 C18 C19 0.6(5)
Fe C17 C18 C19 -60.4(3)
C16 C17 C18 Fe 61.1(3)
C2 Fe C18 C17 141.8(3)
C1 Fe C18 C17 44.4(4)
C19 Fe C18 C17 -117.6(5)
C15 Fe C18 C17 -79.4(3)
C16 Fe C18 C17 -37.1(3)
P Fe C18 C17 -122.9(4)
C2 Fe C18 C19 -100.6(3)
C1 Fe C18 C19 162.1(3)
C15 Fe C18 C19 38.2(3)
C17 Fe C18 C19 117.6(5)
C16 Fe C18 C19 80.5(3)
P Fe C18 C19 -5.3(5)
C16 C15 C19 C18 0.7(4)
Fe C15 C19 C18 61.6(3)
C16 C15 C19 Fe -60.9(3)
C17 C18 C19 C15 -0.8(5)
Fe C18 C19 C15 -62.5(3)
C17 C18 C19 Fe 61.7(3)
C2 Fe C19 C15 -160.6(3)
C1 Fe C19 C15 71.9(6)
C18 Fe C19 C15 115.6(4)
C17 Fe C19 C15 78.6(3)
C16 Fe C19 C15 36.5(3)
P Fe C19 C15 -67.4(3)
C2 Fe C19 C18 83.7(4)
C1 Fe C19 C18 -43.8(7)
C15 Fe C19 C18 -115.6(4)
C17 Fe C19 C18 -37.0(3)
C16 Fe C19 C18 -79.2(3)
P Fe C19 C18 176.9(3)
